data_2212722
loop_
_publ_author_name
'Khlissa, Faycel'
'F\'erid, Mokhtar'

_publ_section_title
;
 Cyclotriphosphate trihydrat\'e de lanthane
;
_journal_coeditor_code WM2090
_journal_issue 3
_journal_name_full 'Acta Crystallographica Section E'
_journal_page_first i64
_journal_page_last i66
_journal_paper_doi 10.1107/S1600536807004734
_journal_volume 63
_journal_year 2007
_chemical_formula_iupac 'La P3 O9 , 3H2 O'
_chemical_formula_structural 'La P3 O9 (H2 O)3'
_chemical_formula_sum 'H6 La O12 P3'
_chemical_formula_weight 429.87
_chemical_name_common 'Lanthanum Cyclotriphosphate Trihydrate'
_chemical_name_systematic 'Lanthanum cyclotriphosphate trihydrate'
_space_group_IT_number 174
_symmetry_cell_setting hexagonal
_symmetry_space_group_name_Hall 'P -6'
_symmetry_space_group_name_H-M 'P -6'
_atom_sites_solution_hydrogens difmap
_atom_sites_solution_primary direct
_atom_sites_solution_secondary difmap
_audit_creation_method SHELXL97
_cell_angle_alpha 90.00
_cell_angle_beta 90.00
_cell_angle_gamma 120.00
_cell_formula_units_Z 1
_cell_length_a 6.7373(5)
_cell_length_b 6.7373(5)
_cell_length_c 6.1048(9)
_cell_measurement_reflns_used 25
_cell_measurement_temperature 298(2)
_cell_measurement_theta_max 15.0
_cell_measurement_theta_min 2.0
_cell_volume 239.98(4)
_computing_cell_refinement 'CAD-4 EXPRESS'
_computing_data_collection 'CAD-4 EXPRESS (Duisenberg, 1992; Mac\'i\<cek & Yordanov, 1992)'
_computing_data_reduction 'XCAD4 (Harms & Wocadlo, 1995)'
_computing_molecular_graphics 'DIAMOND (Brandenburg, 1998)'
_computing_publication_material SHELXL97
_computing_structure_refinement 'SHELXL97 (Sheldrick, 1997)'
_computing_structure_solution 'SHELXS97 (Sheldrick, 1997)'
_diffrn_ambient_temperature 298(2)
_diffrn_measured_fraction_theta_full 1.000
_diffrn_measured_fraction_theta_max 1.000
_diffrn_measurement_device_type 'Enraf-Nonius CAD-4'
_diffrn_measurement_method \w/2\q
_diffrn_radiation_monochromator graphite
_diffrn_radiation_type MoK\a
_diffrn_radiation_wavelength 0.71073
_diffrn_reflns_av_R_equivalents 0.0332
_diffrn_reflns_av_sigmaI/netI 0.0202
_diffrn_reflns_limit_h_max 9
_diffrn_reflns_limit_h_min -9
_diffrn_reflns_limit_k_max 7
_diffrn_reflns_limit_k_min -9
_diffrn_reflns_limit_l_max 8
_diffrn_reflns_limit_l_min -8
_diffrn_reflns_number 2476
_diffrn_reflns_theta_full 30.02
_diffrn_reflns_theta_max 30.02
_diffrn_reflns_theta_min 3.34
_diffrn_standards_decay_% 2
_diffrn_standards_interval_time 120
_diffrn_standards_number 2
_exptl_absorpt_coefficient_mu 5.010
_exptl_absorpt_correction_type none
_exptl_crystal_colour colourless
_exptl_crystal_density_diffrn 2.974
_exptl_crystal_description prism
_exptl_crystal_F_000 204
_exptl_crystal_size_max 0.15
_exptl_crystal_size_mid 0.14
_exptl_crystal_size_min 0.13
_refine_diff_density_max 1.041
_refine_diff_density_min -0.600
_refine_ls_abs_structure_details 'Flack (1983), with 255 Friedel pairs'
_refine_ls_abs_structure_Flack 0.070(18)
_refine_ls_extinction_method none
_refine_ls_goodness_of_fit_ref 1.155
_refine_ls_hydrogen_treatment refall
_refine_ls_matrix_type full
_refine_ls_number_parameters 34
_refine_ls_number_reflns 519
_refine_ls_number_restraints 0
_refine_ls_restrained_S_all 1.155
_refine_ls_R_factor_all 0.0145
_refine_ls_R_factor_gt 0.0145
_refine_ls_shift/su_max 0.000
_refine_ls_shift/su_mean 0.000
_refine_ls_structure_factor_coef Fsqd
_refine_ls_weighting_details 'w = 1/[\s^2^(Fo^2^)+(0.0234P)^2^] where P=(Fo^2^+2Fc^2^)/3'
_refine_ls_weighting_scheme calc
_refine_ls_wR_factor_gt 0.0371
_refine_ls_wR_factor_ref 0.0371
_reflns_number_gt 518
_reflns_number_total 519
_reflns_threshold_expression I>2\s(I)
_cod_data_source_file wm2090.cif
_cod_data_source_block I
_cod_database_code 2212722
_cod_database_fobs_code 2212722

loop_
_symmetry_equiv_pos_as_xyz
'x, y, z'
'x, y, -z'
'-y, x-y, z'
'-y, x-y, -z'
'-x+y, -x, z'
'-x+y, -x, -z'

loop_
_atom_site_type_symbol
_atom_site_label
_atom_site_fract_x
_atom_site_fract_y
_atom_site_fract_z
_atom_site_U_iso_or_equiv
_atom_site_adp_type
_atom_site_calc_flag
_atom_site_refinement_flags
_atom_site_occupancy
La La 0.3333 0.6667 0.0000 0.00786(8) Uani d S 1
P P 0.22015(15) 0.94258(15) -0.5000 0.00853(17) Uani d S 1
O O1 0.2340(5) 1.1851(5) -0.5000 0.0199(6) Uani d S 1
O O2 0.3189(4) 0.9238(4) -0.7088(4) 0.0235(5) Uani d . 1
O O3 0.6938(5) 1.0698(6) 0.0000 0.0196(6) Uani d S 1
H H 0.760(7) 1.146(8) 0.099(6) 0.027(12) Uiso d . 1

loop_
_atom_site_aniso_label
_atom_site_aniso_U_11
_atom_site_aniso_U_22
_atom_site_aniso_U_33
_atom_site_aniso_U_12
_atom_site_aniso_U_13
_atom_site_aniso_U_23
La 0.00762(10) 0.00762(10) 0.00832(12) 0.00381(5) 0.000 0.000
P 0.0086(4) 0.0082(4) 0.0103(4) 0.0054(3) 0.000 0.000
O1 0.0117(12) 0.0101(12) 0.0393(17) 0.0065(10) 0.000 0.000
O2 0.0220(10) 0.0207(10) 0.0220(11) 0.0063(8) 0.0081(9) -0.0094(8)
O3 0.0170(13) 0.0140(13) 0.0121(13) -0.0040(11) 0.000 0.000

loop_
_atom_type_symbol
_atom_type_description
_atom_type_scat_dispersion_real
_atom_type_scat_dispersion_imag
_atom_type_scat_source
H H 0.0000 0.0000 'International Tables Vol C Tables 4.2.6.8 and 6.1.1.4'
O O 0.0106 0.0060 'International Tables Vol C Tables 4.2.6.8 and 6.1.1.4'
P P 0.1023 0.0942 'International Tables Vol C Tables 4.2.6.8 and 6.1.1.4'
La La -0.2871 2.4523 'International Tables Vol C Tables 4.2.6.8 and 6.1.1.4'

loop_
_geom_angle_atom_site_label_1
_geom_angle_atom_site_label_2
_geom_angle_atom_site_label_3
_geom_angle_site_symmetry_1
_geom_angle_site_symmetry_3
_geom_angle
O2 La O2 4_664 1_556 138.52(4)
O2 La O2 4_664 2_554 75.66(9)
O2 La O2 1_556 2_554 89.83(12)
O2 La O2 4_664 3_666 89.83(12)
O2 La O2 1_556 3_666 75.66(9)
O2 La O2 2_554 3_666 138.52(4)
O2 La O2 4_664 5_566 138.52(4)
O2 La O2 1_556 5_566 75.66(9)
O2 La O2 2_554 5_566 138.52(4)
O2 La O2 3_666 5_566 75.66(9)
O2 La O2 4_664 6_564 75.66(9)
O2 La O2 1_556 6_564 138.52(4)
O2 La O2 2_554 6_564 75.66(9)
O2 La O2 3_666 6_564 138.52(4)
O2 La O2 5_566 6_564 89.83(12)
O2 La O3 4_664 3_665 67.43(7)
O2 La O3 1_556 3_665 71.12(8)
O2 La O3 2_554 3_665 71.12(8)
O2 La O3 3_666 3_665 67.43(7)
O2 La O3 5_566 3_665 135.02(6)
O2 La O3 6_564 3_665 135.02(6)
O2 La O3 4_664 . 135.02(6)
O2 La O3 1_556 . 67.43(7)
O2 La O3 2_554 . 67.43(7)
O2 La O3 3_666 . 135.02(6)
O2 La O3 5_566 . 71.12(8)
O2 La O3 6_564 . 71.12(8)
O3 La O3 3_665 . 120.0
O2 La O3 4_664 5_565 71.12(8)
O2 La O3 1_556 5_565 135.02(6)
O2 La O3 2_554 5_565 135.02(6)
O2 La O3 3_666 5_565 71.12(8)
O2 La O3 5_566 5_565 67.43(7)
O2 La O3 6_564 5_565 67.43(7)
O3 La O3 3_665 5_565 120.0
O3 La O3 . 5_565 120.0
O2 P O2 . 2_554 119.9(2)
O2 P O1 . . 106.95(11)
O2 P O1 2_554 . 106.95(11)
O2 P O1 . 5_465 109.26(10)
O2 P O1 2_554 5_465 109.26(10)
O1 P O1 . 5_465 103.14(19)
P O1 P . 3_675 136.86(19)
P O2 La . 1_554 147.66(13)
La O3 H . . 129(3)

loop_
_geom_bond_atom_site_label_1
_geom_bond_atom_site_label_2
_geom_bond_site_symmetry_2
_geom_bond_distance
La O2 4_664 2.518(2)
La O2 1_556 2.518(2)
La O2 2_554 2.518(2)
La O2 3_666 2.518(2)
La O2 5_566 2.518(2)
La O2 6_564 2.518(2)
La O3 3_665 2.584(3)
La O3 . 2.584(3)
La O3 5_565 2.584(3)
P O2 . 1.472(2)
P O2 2_554 1.472(2)
P O1 . 1.590(3)
P O1 5_465 1.595(3)
O1 P 3_675 1.595(3)
O2 La 1_554 2.518(2)
O3 H . 0.77(4)
